data_4320848
loop_
_publ_author_name
'D. Cunningham'
'P. McArdle'
'M. Mitchell'
'N. N\'i Chonchubhair'
'M. O'Gara'
'Federico Franceschi'
'Carlo Floriani'

_publ_section_title
;
 Adduct Formation between Alkali Metal Ions and Divalent Metal
 Salicylaldimine Complexes Having Methoxy Substituents. A Structural
 Investigation
;
_journal_name_full 'Inorganic Chemistry'
_journal_page_first 1639
_journal_page_last 1649
_journal_paper_doi 10.1021/ic990496p
_journal_volume 39
_journal_year 2000
_chemical_formula_sum 'C19 H20 Cs0.5 I1.5 N2 Ni O4'
_chemical_formula_weight 655.89
_chemical_name_common CsI3.Ni(3-MeOsal1,3pn)
_chemical_name_systematic
;
 Caesium triiodide / N.N'-bis(3-methoxysalicylidene)
 propane-1,3-diaminato nickel(II) (1/1)
;
_space_group_IT_number 2
_symmetry_cell_setting triclinic
_symmetry_space_group_name_Hall '-P 1'
_symmetry_space_group_name_H-M 'P -1'
_atom_sites_solution_hydrogens geom
_atom_sites_solution_primary direct
_atom_sites_solution_secondary difmap
_audit_creation_method SHELXL-97
_cell_angle_alpha 101.03
_cell_angle_beta 90.97
_cell_angle_gamma 100.55
_cell_formula_units_Z 2
_cell_length_a 9.6809(11)
_cell_length_b 10.0015(13)
_cell_length_c 11.2686(13)
_cell_measurement_reflns_used 25
_cell_measurement_temperature 293(2)
_cell_measurement_theta_max 18
_cell_measurement_theta_min 12
_cell_volume 1051.3(2)
_computing_cell_refinement 'CELDIM in CAD4-PC-Software'
_computing_data_collection 'CAD4-PC-Software (Enraf-Nonius, 1992)'
_computing_data_reduction 'XCAD (McArdle & Higgins, 1995)'
_computing_molecular_graphics 'ORTEX (P.McArdle, 1995)'
_computing_publication_material 'SHELXL-97/2 (Sheldrick,1997)'
_computing_structure_refinement 'SHELXL-97 (Sheldrick, 1997)'
_computing_structure_solution 'SHELXS-97 (Sheldrick, 1990)'
_diffrn_ambient_temperature 293(2)
_diffrn_measured_fraction_theta_full 0.660
_diffrn_measured_fraction_theta_max 0.660
_diffrn_measurement_device_type '4-circle diffractometer'
_diffrn_measurement_method 'scintillation counter'
_diffrn_radiation_monochromator graphite
_diffrn_radiation_source 'fine-focus sealed tube'
_diffrn_radiation_type MoK\a
_diffrn_radiation_wavelength 0.71069
_diffrn_reflns_av_R_equivalents 0.0106
_diffrn_reflns_av_sigmaI/netI 0.0197
_diffrn_reflns_limit_h_max 10
_diffrn_reflns_limit_h_min -5
_diffrn_reflns_limit_k_max 10
_diffrn_reflns_limit_k_min -10
_diffrn_reflns_limit_l_max 11
_diffrn_reflns_limit_l_min -12
_diffrn_reflns_number 5141
_diffrn_reflns_theta_full 31.96
_diffrn_reflns_theta_max 31.96
_diffrn_reflns_theta_min 2.11
_exptl_absorpt_coefficient_mu 4.006
_exptl_crystal_colour Ruby
_exptl_crystal_density_diffrn 2.072
_exptl_crystal_density_method 'not measured'
_exptl_crystal_description Parallelepiped
_exptl_crystal_F_000 630
_exptl_crystal_size_max 0.40
_exptl_crystal_size_mid 0.20
_exptl_crystal_size_min 0.15
_refine_diff_density_max 2.926
_refine_diff_density_min -2.335
_refine_diff_density_rms 0.282
_refine_ls_extinction_method none
_refine_ls_goodness_of_fit_ref 1.073
_refine_ls_hydrogen_treatment mixed
_refine_ls_matrix_type full
_refine_ls_number_parameters 256
_refine_ls_number_reflns 4809
_refine_ls_number_restraints 0
_refine_ls_restrained_S_all 1.073
_refine_ls_R_factor_all 0.0723
_refine_ls_R_factor_gt 0.0667
_refine_ls_shift/su_max 0.002
_refine_ls_shift/su_mean 0.000
_refine_ls_structure_factor_coef Fsqd
_refine_ls_weighting_details 'calc w=1/[\s^2^(Fo^2^)+(0.1695P)^2^+0.1172P] where P=(Fo^2^+2Fc^2^)/3'
_refine_ls_weighting_scheme calc
_refine_ls_wR_factor_gt 0.1969
_refine_ls_wR_factor_ref 0.2045
_reflns_number_gt 4056
_reflns_number_total 4809
_reflns_threshold_expression >2sigma(I)
_cod_data_source_file ic990496p_3.cif
_cod_data_source_block CsI3.(NiL4)2.H2O
_cod_original_formula_sum 'C19 H20 Cs0.50 I1.50 N2 Ni O4'
_cod_database_code 4320848

loop_
_symmetry_equiv_pos_as_xyz
'x, y, z'
'-x, -y, -z'

loop_
_atom_site_label
_atom_site_type_symbol
_atom_site_fract_x
_atom_site_fract_y
_atom_site_fract_z
_atom_site_U_iso_or_equiv
_atom_site_adp_type
_atom_site_occupancy
_atom_site_symmetry_multiplicity
_atom_site_calc_flag
_atom_site_refinement_flags
_atom_site_disorder_assembly
_atom_site_disorder_group
I1 I 0.01767(6) 0.17676(5) 0.23858(4) 0.0743(2) Uani 1 1 d . . .
Cs2 Cs 0.0000 0.5000 0.5000 0.04546(18) Uani 1 2 d S . .
Ni1 Ni 0.36161(6) 0.39660(6) 0.38250(5) 0.03351(19) Uani 1 1 d . . .
I2 I 0.0000 0.0000 0.0000 0.04822(19) Uani 1 2 d S . .
O1 O 0.2745(4) 0.5463(3) 0.3757(3) 0.0394(7) Uani 1 1 d . . .
O2 O 0.2896(4) 0.4079(4) 0.5355(3) 0.0428(7) Uani 1 1 d . . .
O3 O 0.1764(4) 0.7778(4) 0.4224(3) 0.0484(9) Uani 1 1 d . . .
O4 O 0.1432(5) 0.4441(5) 0.7318(4) 0.0578(10) Uani 1 1 d . . .
N1 N 0.3941(4) 0.3646(4) 0.2161(3) 0.0371(8) Uani 1 1 d . . .
N2 N 0.4792(4) 0.2738(4) 0.4094(4) 0.0383(8) Uani 1 1 d . . .
C1 C 0.2828(5) 0.6199(5) 0.2904(4) 0.0352(9) Uani 1 1 d . . .
C2 C 0.2300(5) 0.7459(5) 0.3118(4) 0.0392(10) Uani 1 1 d . . .
C3 C 0.2355(7) 0.8263(7) 0.2253(6) 0.0527(13) Uani 1 1 d . . .
H1 H 0.2036 0.9098 0.2419 0.068 Uiso 1 1 calc R . .
C4 C 0.2886(7) 0.7839(7) 0.1122(6) 0.0580(16) Uani 1 1 d . . .
H2 H 0.2910 0.8386 0.0539 0.075 Uiso 1 1 calc R . .
C5 C 0.3370(6) 0.6617(6) 0.0878(5) 0.0484(12) Uani 1 1 d . . .
H3 H 0.3710 0.6331 0.0123 0.063 Uiso 1 1 calc R . .
C6 C 0.3356(5) 0.5789(5) 0.1764(4) 0.0394(9) Uani 1 1 d . . .
C7 C 0.3765(5) 0.4471(5) 0.1441(4) 0.0416(10) Uani 1 1 d . . .
H4 H 0.3922 0.4176 0.0630 0.054 Uiso 1 1 calc R . .
C8 C 0.4138(7) 0.2259(6) 0.1602(5) 0.0489(12) Uani 1 1 d . . .
H5 H 0.4091 0.2165 0.0729 0.064 Uiso 1 1 calc R . .
H6 H 0.3380 0.1579 0.1811 0.064 Uiso 1 1 calc R . .
C9 C 0.5544(7) 0.1961(6) 0.2006(5) 0.0545(13) Uani 1 1 d . . .
H7 H 0.5473 0.0967 0.1918 0.071 Uiso 1 1 calc R . .
H8 H 0.6263 0.2287 0.1484 0.071 Uiso 1 1 calc R . .
C10 C 0.5987(6) 0.2655(6) 0.3314(5) 0.0473(12) Uani 1 1 d . . .
H9 H 0.6612 0.2139 0.3636 0.062 Uiso 1 1 calc R . .
H10 H 0.6510 0.3584 0.3334 0.062 Uiso 1 1 calc R . .
C11 C 0.4740(5) 0.2113(5) 0.4986(4) 0.0403(9) Uani 1 1 d . . .
H11 H 0.5373 0.1521 0.5003 0.052 Uiso 1 1 calc R . .
C12 C 0.3810(5) 0.2226(5) 0.5965(4) 0.0376(9) Uani 1 1 d . . .
C13 C 0.3843(6) 0.1365(6) 0.6811(5) 0.0497(12) Uani 1 1 d . . .
H12 H 0.4414 0.0704 0.6698 0.065 Uiso 1 1 calc R . .
C14 C 0.3042(7) 0.1492(7) 0.7795(6) 0.0581(15) Uani 1 1 d . . .
H13 H 0.3037 0.0893 0.8333 0.075 Uiso 1 1 calc R . .
C15 C 0.2235(7) 0.2520(7) 0.7991(5) 0.0528(13) Uani 1 1 d . . .
H14 H 0.1712 0.2619 0.8677 0.069 Uiso 1 1 calc R . .
C16 C 0.2195(6) 0.3397(6) 0.7188(5) 0.0425(10) Uani 1 1 d . . .
C17 C 0.2967(5) 0.3243(5) 0.6111(4) 0.0379(9) Uani 1 1 d . . .
C18 C 0.1138(9) 0.8989(8) 0.4449(6) 0.0660(17) Uani 1 1 d . . .
H15 H 0.0804 0.9116 0.5252 0.086 Uiso 1 1 calc R . .
H16 H 0.0364 0.8876 0.3871 0.086 Uiso 1 1 calc R . .
H17 H 0.1827 0.9787 0.4373 0.086 Uiso 1 1 calc R . .
C19 C 0.0740(7) 0.4698(8) 0.8422(6) 0.0613(16) Uani 1 1 d . . .
H18 H 0.0239 0.5441 0.8416 0.080 Uiso 1 1 calc R . .
H19 H 0.1425 0.4951 0.9091 0.080 Uiso 1 1 calc R . .
H20 H 0.0090 0.3875 0.8501 0.080 Uiso 1 1 calc R . .

loop_
_atom_site_aniso_label
_atom_site_aniso_U_11
_atom_site_aniso_U_22
_atom_site_aniso_U_33
_atom_site_aniso_U_23
_atom_site_aniso_U_13
_atom_site_aniso_U_12
I1 0.0955(4) 0.0626(3) 0.0610(3) 0.0027(2) 0.0205(2) 0.0138(2)
Cs2 0.0469(3) 0.0563(3) 0.0417(3) 0.02012(19) 0.01419(18) 0.01960(19)
Ni1 0.0439(4) 0.0326(3) 0.0306(3) 0.0142(2) 0.0115(2) 0.0151(2)
I2 0.0569(3) 0.0464(3) 0.0492(3) 0.0216(2) 0.0136(2) 0.0164(2)
O1 0.059(2) 0.0362(17) 0.0337(17) 0.0199(12) 0.0193(13) 0.0218(13)
O2 0.057(2) 0.0460(19) 0.0358(18) 0.0214(13) 0.0171(13) 0.0220(14)
O3 0.069(2) 0.047(2) 0.042(2) 0.0191(15) 0.0186(16) 0.0325(17)
O4 0.074(3) 0.076(3) 0.038(2) 0.0257(18) 0.0224(17) 0.035(2)
N1 0.050(2) 0.037(2) 0.0301(19) 0.0112(13) 0.0100(14) 0.0164(14)
N2 0.043(2) 0.039(2) 0.039(2) 0.0146(15) 0.0104(14) 0.0142(14)
C1 0.041(2) 0.036(2) 0.037(2) 0.0175(16) 0.0088(16) 0.0167(16)
C2 0.042(2) 0.040(3) 0.042(3) 0.0152(18) 0.0081(17) 0.0171(17)
C3 0.071(4) 0.050(3) 0.050(3) 0.027(2) 0.016(2) 0.027(3)
C4 0.079(4) 0.057(4) 0.056(4) 0.034(3) 0.031(3) 0.034(3)
C5 0.063(3) 0.059(3) 0.038(3) 0.029(2) 0.020(2) 0.028(2)
C6 0.049(3) 0.042(3) 0.036(2) 0.0179(17) 0.0121(17) 0.0189(18)
C7 0.050(3) 0.051(3) 0.030(2) 0.0141(18) 0.0138(17) 0.0189(19)
C8 0.071(4) 0.039(3) 0.042(3) 0.0083(19) 0.015(2) 0.022(2)
C9 0.078(4) 0.050(3) 0.050(3) 0.021(2) 0.023(3) 0.037(3)
C10 0.051(3) 0.046(3) 0.054(3) 0.020(2) 0.017(2) 0.021(2)
C11 0.048(3) 0.039(2) 0.040(3) 0.0150(17) 0.0068(17) 0.0168(17)
C12 0.044(2) 0.040(2) 0.033(2) 0.0149(16) 0.0035(16) 0.0111(16)
C13 0.067(3) 0.043(3) 0.049(3) 0.023(2) 0.005(2) 0.019(2)
C14 0.082(4) 0.058(4) 0.045(3) 0.032(3) 0.012(3) 0.018(3)
C15 0.068(4) 0.057(3) 0.038(3) 0.022(2) 0.012(2) 0.011(2)
C16 0.045(3) 0.051(3) 0.033(2) 0.0132(18) 0.0058(17) 0.0106(19)
C17 0.047(3) 0.035(2) 0.034(2) 0.0129(16) 0.0045(16) 0.0088(16)
C18 0.095(5) 0.057(4) 0.056(4) 0.007(3) 0.017(3) 0.043(3)
C19 0.066(4) 0.080(4) 0.046(3) 0.019(3) 0.021(3) 0.027(3)

loop_
_atom_type_symbol
_atom_type_description
_atom_type_scat_dispersion_real
_atom_type_scat_dispersion_imag
_atom_type_scat_source
C C 0.0033 0.0016 'International Tables Vol C Tables 4.2.6.8 and 6.1.1.4'
H H 0.0000 0.0000 'International Tables Vol C Tables 4.2.6.8 and 6.1.1.4'
N N 0.0061 0.0033 'International Tables Vol C Tables 4.2.6.8 and 6.1.1.4'
O O 0.0106 0.0060 'International Tables Vol C Tables 4.2.6.8 and 6.1.1.4'
Ni Ni 0.3393 1.1124 'International Tables Vol C Tables 4.2.6.8 and 6.1.1.4'
I I -0.4742 1.8119 'International Tables Vol C Tables 4.2.6.8 and 6.1.1.4'
Cs Cs -0.3680 2.1192 'International Tables Vol C Tables 4.2.6.8 and 6.1.1.4'

loop_
_geom_angle_atom_site_label_1
_geom_angle_atom_site_label_2
_geom_angle_atom_site_label_3
_geom_angle
_geom_angle_site_symmetry_1
_geom_angle_site_symmetry_3
_geom_angle_publ_flag
I2 I1 Cs2 161.09(2) . . ?
O1 Cs2 O1 180.0 . 2_566 ?
O1 Cs2 O4 86.70(10) . 2_566 ?
O1 Cs2 O4 93.30(10) 2_566 2_566 ?
O1 Cs2 O4 93.30(10) . . ?
O1 Cs2 O4 86.70(10) 2_566 . ?
O4 Cs2 O4 180.000(1) 2_566 . ?
O1 Cs2 O2 47.51(8) . . ?
O1 Cs2 O2 132.49(8) 2_566 . ?
O4 Cs2 O2 130.07(9) 2_566 . ?
O4 Cs2 O2 49.93(9) . . ?
O1 Cs2 O2 132.49(8) . 2_566 ?
O1 Cs2 O2 47.51(8) 2_566 2_566 ?
O4 Cs2 O2 49.93(9) 2_566 2_566 ?
O4 Cs2 O2 130.07(9) . 2_566 ?
O2 Cs2 O2 180.0 . 2_566 ?
O1 Cs2 O3 130.82(9) . 2_566 ?
O1 Cs2 O3 49.18(9) 2_566 2_566 ?
O4 Cs2 O3 110.29(12) 2_566 2_566 ?
O4 Cs2 O3 69.71(12) . 2_566 ?
O2 Cs2 O3 92.24(9) . 2_566 ?
O2 Cs2 O3 87.76(9) 2_566 2_566 ?
O1 Cs2 O3 49.18(9) . . ?
O1 Cs2 O3 130.82(9) 2_566 . ?
O4 Cs2 O3 69.71(12) 2_566 . ?
O4 Cs2 O3 110.29(12) . . ?
O2 Cs2 O3 87.76(9) . . ?
O2 Cs2 O3 92.24(9) 2_566 . ?
O3 Cs2 O3 180.0 2_566 . ?
O1 Cs2 C1 162.34(9) . 2_566 ?
O1 Cs2 C1 17.66(9) 2_566 2_566 ?
O4 Cs2 C1 109.48(11) 2_566 2_566 ?
O4 Cs2 C1 70.52(11) . 2_566 ?
O2 Cs2 C1 114.84(9) . 2_566 ?
O2 Cs2 C1 65.16(9) 2_566 2_566 ?
O3 Cs2 C1 37.69(9) 2_566 2_566 ?
O3 Cs2 C1 142.31(9) . 2_566 ?
O1 Cs2 C1 17.66(9) . . ?
O1 Cs2 C1 162.34(9) 2_566 . ?
O4 Cs2 C1 70.52(11) 2_566 . ?
O4 Cs2 C1 109.48(11) . . ?
O2 Cs2 C1 65.16(9) . . ?
O2 Cs2 C1 114.84(9) 2_566 . ?
O3 Cs2 C1 142.31(9) 2_566 . ?
O3 Cs2 C1 37.69(9) . . ?
C1 Cs2 C1 180.0 2_566 . ?
O1 Cs2 I1 69.66(7) . . ?
O1 Cs2 I1 110.34(7) 2_566 . ?
O4 Cs2 I1 73.86(9) 2_566 . ?
O4 Cs2 I1 106.14(9) . . ?
O2 Cs2 I1 72.12(7) . . ?
O2 Cs2 I1 107.88(7) 2_566 . ?
O3 Cs2 I1 71.63(7) 2_566 . ?
O3 Cs2 I1 108.37(7) . . ?
C1 Cs2 I1 107.23(7) 2_566 . ?
C1 Cs2 I1 72.77(7) . . ?
O1 Cs2 I1 110.34(7) . 2_566 ?
O1 Cs2 I1 69.66(7) 2_566 2_566 ?
O4 Cs2 I1 106.14(9) 2_566 2_566 ?
O4 Cs2 I1 73.86(9) . 2_566 ?
O2 Cs2 I1 107.88(7) . 2_566 ?
O2 Cs2 I1 72.12(7) 2_566 2_566 ?
O3 Cs2 I1 108.37(7) 2_566 2_566 ?
O3 Cs2 I1 71.63(7) . 2_566 ?
C1 Cs2 I1 72.77(7) 2_566 2_566 ?
C1 Cs2 I1 107.23(7) . 2_566 ?
I1 Cs2 I1 180.0 . 2_566 ?
O1 Ni1 O2 83.97(14) . . ?
O1 Ni1 N2 167.88(18) . . ?
O2 Ni1 N2 93.62(16) . . ?
O1 Ni1 N1 93.78(15) . . ?
O2 Ni1 N1 167.41(18) . . ?
N2 Ni1 N1 91.07(17) . . ?
O1 Ni1 Cs2 46.10(10) . . ?
O2 Ni1 Cs2 50.00(11) . . ?
N2 Ni1 Cs2 138.17(12) . . ?
N1 Ni1 Cs2 120.69(12) . . ?
I1 I2 I1 180.00(2) 2 . ?
C1 O1 Ni1 127.1(3) . . ?
C1 O1 Cs2 117.9(3) . . ?
Ni1 O1 Cs2 107.61(13) . . ?
C17 O2 Ni1 127.4(3) . . ?
C17 O2 Cs2 117.7(3) . . ?
Ni1 O2 Cs2 103.07(14) . . ?
C2 O3 C18 116.7(5) . . ?
C2 O3 Cs2 110.8(3) . . ?
C18 O3 Cs2 116.6(4) . . ?
C16 O4 C19 116.4(5) . . ?
C16 O4 Cs2 118.4(3) . . ?
C19 O4 Cs2 117.3(4) . . ?
C7 N1 C8 116.9(4) . . ?
C7 N1 Ni1 124.8(3) . . ?
C8 N1 Ni1 117.1(3) . . ?
C11 N2 C10 117.5(4) . . ?
C11 N2 Ni1 125.2(3) . . ?
C10 N2 Ni1 116.7(3) . . ?
O1 C1 C6 123.8(4) . . ?
O1 C1 C2 118.5(4) . . ?
C6 C1 C2 117.6(4) . . ?
O1 C1 Cs2 44.4(2) . . ?
C6 C1 Cs2 141.8(3) . . ?
C2 C1 Cs2 84.8(3) . . ?
O3 C2 C3 124.4(5) . . ?
O3 C2 C1 114.8(4) . . ?
C3 C2 C1 120.8(5) . . ?
C2 C3 C4 120.8(5) . . ?
C5 C4 C3 119.8(5) . . ?
C4 C5 C6 120.5(5) . . ?
C1 C6 C5 120.5(4) . . ?
C1 C6 C7 120.6(4) . . ?
C5 C6 C7 118.7(4) . . ?
N1 C7 C6 126.8(4) . . ?
N1 C8 C9 112.2(5) . . ?
C10 C9 C8 112.4(4) . . ?
N2 C10 C9 113.2(5) . . ?
N2 C11 C12 127.1(5) . . ?
C17 C12 C13 121.3(5) . . ?
C17 C12 C11 120.2(4) . . ?
C13 C12 C11 118.4(5) . . ?
C14 C13 C12 120.5(5) . . ?
C13 C14 C15 119.8(5) . . ?
C16 C15 C14 121.2(5) . . ?
O4 C16 C15 124.8(5) . . ?
O4 C16 C17 114.8(5) . . ?
C15 C16 C17 120.4(5) . . ?
O2 C17 C12 124.0(4) . . ?
O2 C17 C16 119.1(4) . . ?
C12 C17 C16 116.8(4) . . ?

loop_
_geom_bond_atom_site_label_1
_geom_bond_atom_site_label_2
_geom_bond_distance
_geom_bond_site_symmetry_2
_geom_bond_publ_flag
I1 I2 2.9047(5) . ?
I1 Cs2 3.9666(6) . ?
Cs2 O1 3.027(3) . ?
Cs2 O1 3.027(3) 2_566 ?
Cs2 O4 3.127(4) 2_566 ?
Cs2 O4 3.127(4) . ?
Cs2 O2 3.149(4) . ?
Cs2 O2 3.149(4) 2_566 ?
Cs2 O3 3.262(4) 2_566 ?
Cs2 O3 3.262(4) . ?
Cs2 C1 3.822(5) 2_566 ?
Cs2 C1 3.822(5) . ?
Cs2 I1 3.9666(6) 2_566 ?
Ni1 O1 1.861(3) . ?
Ni1 O2 1.862(3) . ?
Ni1 N2 1.881(4) . ?
Ni1 N1 1.883(4) . ?
I2 I1 2.9047(5) 2 ?
O1 C1 1.313(5) . ?
O2 C17 1.312(6) . ?
O3 C2 1.362(6) . ?
O3 C18 1.434(7) . ?
O4 C16 1.373(7) . ?
O4 C19 1.425(6) . ?
N1 C7 1.293(6) . ?
N1 C8 1.457(7) . ?
N2 C11 1.278(6) . ?
N2 C10 1.470(6) . ?
C1 C6 1.406(6) . ?
C1 C2 1.426(7) . ?
C2 C3 1.373(7) . ?
C3 C4 1.401(8) . ?
C4 C5 1.369(8) . ?
C5 C6 1.413(7) . ?
C6 C7 1.428(7) . ?
C8 C9 1.526(9) . ?
C9 C10 1.522(9) . ?
C11 C12 1.436(7) . ?
C12 C17 1.404(7) . ?
C12 C13 1.405(7) . ?
C13 C14 1.363(9) . ?
C14 C15 1.389(10) . ?
C15 C16 1.381(8) . ?
C16 C17 1.434(7) . ?
